data_7116260
loop_
_publ_author_name
'Ji, Chengmin'
'Sun, Zhihua'
'Zhang, Shuquan'
'Zhao, Sangen'
'Chen, Tianliang'
'Tang, Yuanyuan'
'Luo, Junhua'

_publ_section_title
;
 A host-guest inclusion compound for reversible switching of quadratic
 nonlinear optical properties.
;
_journal_issue 12
_journal_name_full 'Chemical communications (Cambridge, England)'
_journal_page_first 2298
_journal_page_last 2300
_journal_paper_doi 10.1039/c4cc08711a
_journal_volume 51
_journal_year 2015
_chemical_formula_moiety 'Cl O4, C6 H16 N'
_chemical_formula_sum 'C6 H16 Cl N O4'
_chemical_formula_weight 201.65
_chemical_name_common (Dipropylammonium)(ClO4)
_chemical_name_systematic
; 
 ? 
;
_space_group_IT_number 63
_symmetry_cell_setting orthorhombic
_symmetry_space_group_name_Hall '-C 2c 2'
_symmetry_space_group_name_H-M 'C m c m'
_atom_sites_solution_hydrogens geom
_atom_sites_solution_primary direct
_atom_sites_solution_secondary difmap
_audit_creation_method SHELXL-97
_audit_update_record
;
2014-10-08 deposited with the CCDC.
2014-12-18 downloaded from the CCDC.
;
_cell_angle_alpha 90.00
_cell_angle_beta 90.00
_cell_angle_gamma 90.00
_cell_formula_units_Z 4
_cell_length_a 16.3536(11)
_cell_length_b 8.6485(5)
_cell_length_c 7.7268(5)
_cell_measurement_temperature 273(2)
_cell_volume 1092.83(12)
_computing_structure_refinement 'SHELXL-97 (Sheldrick, 1997)'
_computing_structure_solution 'SHELXS-97 (Sheldrick, 1990)'
_diffrn_ambient_temperature 273(2)
_diffrn_measured_fraction_theta_full 0.960
_diffrn_measured_fraction_theta_max 0.960
_diffrn_radiation_monochromator graphite
_diffrn_radiation_source 'fine-focus sealed tube'
_diffrn_radiation_type CuK\a
_diffrn_radiation_wavelength 1.54184
_diffrn_reflns_av_R_equivalents 0.0155
_diffrn_reflns_av_sigmaI/netI 0.0160
_diffrn_reflns_limit_h_max 20
_diffrn_reflns_limit_h_min -19
_diffrn_reflns_limit_k_max 10
_diffrn_reflns_limit_k_min -7
_diffrn_reflns_limit_l_max 9
_diffrn_reflns_limit_l_min -6
_diffrn_reflns_number 1695
_diffrn_reflns_theta_full 71.54
_diffrn_reflns_theta_max 71.54
_diffrn_reflns_theta_min 5.79
_exptl_absorpt_coefficient_mu 2.994
_exptl_absorpt_correction_T_max 1.00000
_exptl_absorpt_correction_T_min 0.41364
_exptl_absorpt_correction_type multi-scan
_exptl_absorpt_process_details 'CrystalClear (Rigaku Inc., 2008)'
_exptl_crystal_colour colourless
_exptl_crystal_density_diffrn 1.226
_exptl_crystal_density_method 'not measured'
_exptl_crystal_description block
_exptl_crystal_F_000 432
_exptl_crystal_size_max 0.25
_exptl_crystal_size_mid 0.20
_exptl_crystal_size_min 0.20
_refine_diff_density_max 0.466
_refine_diff_density_min -0.727
_refine_diff_density_rms 0.064
_refine_ls_extinction_method none
_refine_ls_goodness_of_fit_ref 1.116
_refine_ls_hydrogen_treatment mixed
_refine_ls_matrix_type full
_refine_ls_number_parameters 53
_refine_ls_number_reflns 601
_refine_ls_number_restraints 19
_refine_ls_restrained_S_all 1.243
_refine_ls_R_factor_all 0.0762
_refine_ls_R_factor_gt 0.0723
_refine_ls_shift/su_max 0.000
_refine_ls_shift/su_mean 0.000
_refine_ls_structure_factor_coef Fsqd
_refine_ls_weighting_details 'calc w=1/[\s^2^(Fo^2^)+(0.1491P)^2^+0.5612P] where P=(Fo^2^+2Fc^2^)/3'
_refine_ls_weighting_scheme calc
_refine_ls_wR_factor_gt 0.2089
_refine_ls_wR_factor_ref 0.2176
_reflns_number_gt 530
_reflns_number_total 601
_reflns_threshold_expression >2sigma(I)
_cod_data_source_file c4cc08711a3.cif
_cod_data_source_block (DPA)(ClO4)(273K)
_cod_depositor_comments 'Adding full bibliography for 7116258--7116262.cif.'
_cod_database_code 7116260

loop_
_symmetry_equiv_pos_as_xyz
'x, y, z'
'-x, -y, z+1/2'
'x, -y, -z'
'-x, y, -z+1/2'
'x+1/2, y+1/2, z'
'-x+1/2, -y+1/2, z+1/2'
'x+1/2, -y+1/2, -z'
'-x+1/2, y+1/2, -z+1/2'
'-x, -y, -z'
'x, y, -z-1/2'
'-x, y, z'
'x, -y, z-1/2'
'-x+1/2, -y+1/2, -z'
'x+1/2, y+1/2, -z-1/2'
'-x+1/2, y+1/2, z'
'x+1/2, -y+1/2, z-1/2'

loop_
_atom_site_label
_atom_site_type_symbol
_atom_site_fract_x
_atom_site_fract_y
_atom_site_fract_z
_atom_site_U_iso_or_equiv
_atom_site_adp_type
_atom_site_occupancy
_atom_site_symmetry_multiplicity
_atom_site_calc_flag
_atom_site_refinement_flags
_atom_site_disorder_assembly
_atom_site_disorder_group
Cl1 Cl 0.0000 0.71837(14) 0.2500 0.0651(8) Uani 1 4 d S . .
N2 N 0.0000 0.2889(4) 0.2500 0.0540(13) Uani 1 4 d S . .
H2A H 0.0000 0.3518 0.1539 0.065 Uiso 0.50 2 calc SPR . .
H2B H 0.0000 0.3518 0.3461 0.065 Uiso 0.50 2 calc SPR . .
C3 C -0.0759(3) 0.1961(5) 0.2500 0.0743(14) Uani 1 2 d S . .
H3A H -0.0763 0.1286 0.1465 0.089 Uiso 0.50 1 calc PR . .
H3B H -0.0763 0.1286 0.3535 0.089 Uiso 0.50 1 calc PR . .
C1 C -0.1507(4) 0.2915(7) 0.2500 0.097(2) Uani 1 2 d S . .
H1A H -0.1510 0.3588 0.1463 0.116 Uiso 0.50 1 calc PR . .
H1B H -0.1510 0.3588 0.3537 0.116 Uiso 0.50 1 calc PR . .
O2 O 0.0000 0.616(2) 0.108(2) 0.070(13) Uani 0.26(7) 2 d SPU A 1
O3 O -0.0617(7) 0.8152(8) 0.2500 0.249(5) Uani 1 2 d SU A .
C4 C -0.2272(6) 0.1904(17) 0.2500 0.159(5) Uani 1 2 d S . .
H4A H -0.2271 0.1246 0.1468 0.9(8) Uiso 0.50 1 d PR . .
H4B H -0.2760 0.2561 0.2500 0.18(5) Uiso 1 2 d SR . .
H4C H -0.2274 0.1254 0.3539 0.08(3) Uiso 0.50 1 d PR . .
O1 O -0.041(2) 0.6258(19) 0.119(2) 0.107(6) Uani 0.37(4) 1 d PU . 2

loop_
_atom_site_aniso_label
_atom_site_aniso_U_11
_atom_site_aniso_U_22
_atom_site_aniso_U_33
_atom_site_aniso_U_23
_atom_site_aniso_U_13
_atom_site_aniso_U_12
Cl1 0.0917(13) 0.0521(10) 0.0516(10) 0.000 0.000 0.000
N2 0.068(3) 0.046(2) 0.048(3) 0.000 0.000 0.000
C3 0.089(3) 0.063(2) 0.071(3) 0.000 0.000 -0.021(2)
C1 0.069(3) 0.112(5) 0.109(5) 0.000 0.000 -0.015(3)
O2 0.12(3) 0.057(10) 0.037(10) 0.007(5) 0.000 0.000
O3 0.177(6) 0.130(4) 0.440(16) 0.000 0.000 0.066(5)
C4 0.092(5) 0.211(10) 0.175(12) 0.000 0.000 -0.060(7)
O1 0.122(14) 0.101(7) 0.098(7) -0.005(6) -0.025(7) -0.025(7)

loop_
_atom_type_symbol
_atom_type_description
_atom_type_scat_dispersion_real
_atom_type_scat_dispersion_imag
_atom_type_scat_source
C C 0.0181 0.0091 'International Tables Vol C Tables 4.2.6.8 and 6.1.1.4'
H H 0.0000 0.0000 'International Tables Vol C Tables 4.2.6.8 and 6.1.1.4'
Cl Cl 0.3639 0.7018 'International Tables Vol C Tables 4.2.6.8 and 6.1.1.4'
O O 0.0492 0.0322 'International Tables Vol C Tables 4.2.6.8 and 6.1.1.4'
N N 0.0311 0.0180 'International Tables Vol C Tables 4.2.6.8 and 6.1.1.4'

loop_
_geom_angle_atom_site_label_1
_geom_angle_atom_site_label_2
_geom_angle_atom_site_label_3
_geom_angle
_geom_angle_site_symmetry_1
_geom_angle_site_symmetry_3
O3 Cl1 O3 100.6(9) . 11
O3 Cl1 O2 113.6(5) . 10_556
O3 Cl1 O2 113.6(5) 11 10_556
O3 Cl1 O2 113.6(5) . .
O3 Cl1 O2 113.6(5) 11 .
O2 Cl1 O2 102.4(15) 10_556 .
O3 Cl1 O1 135.1(11) . 4
O3 Cl1 O1 89.7(14) 11 4
O2 Cl1 O1 27.6(15) 10_556 4
O2 Cl1 O1 101.3(5) . 4
O3 Cl1 O1 89.7(14) . 10_556
O3 Cl1 O1 135.1(11) 11 10_556
O2 Cl1 O1 27.6(15) 10_556 10_556
O2 Cl1 O1 101.3(5) . 10_556
O1 Cl1 O1 55(3) 4 10_556
O3 Cl1 O1 89.7(14) . .
O3 Cl1 O1 135.1(11) 11 .
O2 Cl1 O1 101.3(5) 10_556 .
O2 Cl1 O1 27.6(15) . .
O1 Cl1 O1 113.2(14) 4 .
O1 Cl1 O1 88.0(16) 10_556 .
O3 Cl1 O1 135.1(11) . 11
O3 Cl1 O1 89.7(14) 11 11
O2 Cl1 O1 101.3(5) 10_556 11
O2 Cl1 O1 27.6(15) . 11
O1 Cl1 O1 88.0(16) 4 11
O1 Cl1 O1 113.2(14) 10_556 11
O1 Cl1 O1 55(3) . 11
C3 N2 C3 114.2(4) 11 .
C3 N2 H2A 108.7 11 .
C3 N2 H2A 108.7 . .
C3 N2 H2B 108.7 11 .
C3 N2 H2B 108.7 . .
H2A N2 H2B 107.6 . .
C1 C3 N2 113.1(4) . .
C1 C3 H3A 109.0 . .
N2 C3 H3A 109.0 . .
C1 C3 H3B 109.0 . .
N2 C3 H3B 109.0 . .
H3A C3 H3B 107.8 . .
C3 C1 C4 111.0(7) . .
C3 C1 H1A 109.4 . .
C4 C1 H1A 109.4 . .
C3 C1 H1B 109.4 . .
C4 C1 H1B 109.4 . .
H1A C1 H1B 108.0 . .
C1 C4 H4A 109.4 . .
C1 C4 H4B 109.6 . .
H4A C4 H4B 109.7 . .
C1 C4 H4C 109.4 . .
H4A C4 H4C 109.5 . .
H4B C4 H4C 109.2 . .
O1 O1 Cl1 62.4(15) 11 .

loop_
_geom_bond_atom_site_label_1
_geom_bond_atom_site_label_2
_geom_bond_distance
_geom_bond_site_symmetry_2
Cl1 O3 1.312(8) .
Cl1 O3 1.312(8) 11
Cl1 O2 1.41(2) 10_556
Cl1 O2 1.41(2) .
Cl1 O1 1.455(10) 4
Cl1 O1 1.455(10) 10_556
Cl1 O1 1.455(10) .
Cl1 O1 1.455(10) 11
N2 C3 1.478(5) 11
N2 C3 1.478(5) .
N2 H2A 0.9200 .
N2 H2B 0.9200 .
C3 C1 1.475(8) .
C3 H3A 0.9900 .
C3 H3B 0.9900 .
C1 C4 1.527(10) .
C1 H1A 0.9900 .
C1 H1B 0.9900 .
C4 H4A 0.9800 .
C4 H4B 0.9800 .
C4 H4C 0.9800 .
O1 O1 1.35(7) 11

loop_
_geom_torsion_atom_site_label_1
_geom_torsion_atom_site_label_2
_geom_torsion_atom_site_label_3
_geom_torsion_atom_site_label_4
_geom_torsion
_geom_torsion_site_symmetry_1
_geom_torsion_site_symmetry_4
C3 N2 C3 C1 180.0 11 .
N2 C3 C1 C4 180.0 . .
O3 Cl1 O1 O1 150.0(3) . 11
O3 Cl1 O1 O1 45.1(12) 11 11
O2 Cl1 O1 O1 -96.0(4) 10_556 11
O2 Cl1 O1 O1 -1(2) . 11
O1 Cl1 O1 O1 -69.8(9) 4 11
O1 Cl1 O1 O1 -120.3(14) 10_556 11
